data_1518410
loop_
_publ_author_name
'Chen, Ming'
'Li, Lingzhi'
'Nie, Han'
'Tong, Jiaqi'
'Yan, Lulin'
'Xu, Bin'
'Sun, Jing Zhi'
'Tian, Wenjing'
'Zhao, Zujin'
'Qin, Anjun'
'Tang, Ben Zhong'

_publ_section_title
;
 Tetraphenylpyrazine-based AIEgens: facile preparation and tunable light
 emission
;
_journal_issue 3
_journal_name_full 'Chem. Sci.'
_journal_page_first 1932
_journal_paper_doi 10.1039/C4SC03365E
_journal_volume 6
_journal_year 2015
_chemical_formula_moiety 'C40 H28 N2'
_chemical_formula_sum 'C40 H28 N2'
_chemical_formula_weight 536.64
_chemical_name_systematic TPP-2P
_space_group_crystal_system triclinic
_space_group_IT_number 2
_space_group_name_Hall '-P 1'
_space_group_name_H-M_alt 'P -1'
_symmetry_space_group_name_Hall '-P 1'
_symmetry_space_group_name_H-M 'P -1'
_atom_sites_solution_hydrogens geom
_atom_sites_solution_primary direct
_atom_sites_solution_secondary difmap
_audit_creation_date 2014-06-27
_audit_creation_method
;
Olex2 1.2
(compiled 2014.03.20 svn.r2914 for OlexSys, GUI svn.r4816)
;
_audit_update_record
;
2014-10-30 deposited with the CCDC.
2014-12-11 downloaded from the CCDC.
;
_cell_angle_alpha 88.000(6)
_cell_angle_beta 76.566(7)
_cell_angle_gamma 74.575(7)
_cell_formula_units_Z 2
_cell_length_a 10.6571(9)
_cell_length_b 11.1264(9)
_cell_length_c 13.1685(9)
_cell_measurement_reflns_used 1399
_cell_measurement_temperature 293(2)
_cell_measurement_theta_max 29.5725
_cell_measurement_theta_min 3.0873
_cell_volume 1463.4(2)
_computing_cell_refinement
;
CrysAlisPro, Agilent Technologies,
Version 1.171.35.11 (release 16-05-2011 CrysAlis171 .NET)
(compiled May 16 2011,17:55:39)
;
_computing_data_collection
;
CrysAlisPro, Agilent Technologies,
Version 1.171.35.11 (release 16-05-2011 CrysAlis171 .NET)
(compiled May 16 2011,17:55:39)
;
_computing_data_reduction
;
CrysAlisPro, Agilent Technologies,
Version 1.171.35.11 (release 16-05-2011 CrysAlis171 .NET)
(compiled May 16 2011,17:55:39)
;
_computing_molecular_graphics 'Olex2 (Dolomanov et al., 2009)'
_computing_publication_material 'Olex2 (Dolomanov et al., 2009)'
_computing_structure_refinement 'ShelXL (Sheldrick, 2008)'
_computing_structure_solution 'ShelXS (Sheldrick, 2008)'
_diffrn_ambient_temperature 293.15
_diffrn_detector_area_resol_mean 10.3592
_diffrn_measured_fraction_theta_full 0.997
_diffrn_measured_fraction_theta_max 0.997
_diffrn_measurement_device_type 'Xcalibur, Atlas, Gemini ultra'
_diffrn_measurement_method '\w scans'
_diffrn_orient_matrix_UB_11 -0.0440132000
_diffrn_orient_matrix_UB_12 0.0606926000
_diffrn_orient_matrix_UB_13 0.0024189000
_diffrn_orient_matrix_UB_21 0.0064768000
_diffrn_orient_matrix_UB_22 -0.0031182000
_diffrn_orient_matrix_UB_23 -0.0547493000
_diffrn_orient_matrix_UB_31 -0.0552983000
_diffrn_orient_matrix_UB_32 -0.0261461000
_diffrn_orient_matrix_UB_33 0.0081238000
_diffrn_radiation_monochromator graphite
_diffrn_radiation_type MoK\a
_diffrn_radiation_wavelength 0.71073
_diffrn_reflns_av_R_equivalents 0.0596
_diffrn_reflns_av_unetI/netI 0.1199
_diffrn_reflns_limit_h_max 12
_diffrn_reflns_limit_h_min -12
_diffrn_reflns_limit_k_max 12
_diffrn_reflns_limit_k_min -13
_diffrn_reflns_limit_l_max 13
_diffrn_reflns_limit_l_min -15
_diffrn_reflns_number 9738
_diffrn_reflns_theta_full 25.35
_diffrn_reflns_theta_max 25.35
_diffrn_reflns_theta_min 3.09
_diffrn_source 'Enhance (Mo) X-ray Source'
_exptl_absorpt_coefficient_mu 0.071
_exptl_absorpt_correction_T_max 1.00000
_exptl_absorpt_correction_T_min 0.97604
_exptl_absorpt_correction_type multi-scan
_exptl_absorpt_process_details
;
CrysAlisPro, Agilent Technologies,
Version 1.171.35.11 (release 16-05-2011 CrysAlis171 .NET)
(compiled May 16 2011,17:55:39)
Empirical absorption correction using spherical harmonics,
 implemented in SCALE3 ABSPACK scaling algorithm.
;
_exptl_crystal_colour colorless
_exptl_crystal_density_diffrn 1.218
_exptl_crystal_density_method 'not measured'
_exptl_crystal_description platelet
_exptl_crystal_F_000 564
_exptl_crystal_preparation Luminescent
_exptl_crystal_size_max 0.2
_exptl_crystal_size_mid 0.17
_exptl_crystal_size_min 0.08
_refine_diff_density_max 0.354
_refine_diff_density_min -0.198
_refine_diff_density_rms 0.044
_refine_ls_extinction_method none
_refine_ls_goodness_of_fit_ref 0.977
_refine_ls_hydrogen_treatment constr
_refine_ls_matrix_type full
_refine_ls_number_parameters 379
_refine_ls_number_reflns 5333
_refine_ls_number_restraints 0
_refine_ls_restrained_S_all 0.977
_refine_ls_R_factor_all 0.1821
_refine_ls_R_factor_gt 0.0694
_refine_ls_shift/su_max 0.000
_refine_ls_shift/su_mean 0.000
_refine_ls_structure_factor_coef Fsqd
_refine_ls_weighting_details 'calc w=1/[\s^2^(Fo^2^)+(0.0758P)^2^+0.0000P] where P=(Fo^2^+2Fc^2^)/3'
_refine_ls_weighting_scheme calc
_refine_ls_wR_factor_gt 0.1548
_refine_ls_wR_factor_ref 0.2161
_reflns_number_gt 2233
_reflns_number_total 5333
_reflns_threshold_expression >2sigma(I)
_cod_data_source_file c4sc03365e2.cif
_cod_data_source_block TPP-2P
_cod_depositor_comments 'Adding full bibliography for 1518409--1518412.cif.'
_cod_database_code 1518410
_chemical_oxdiff_formula 'c10 h10 n2'
_reflns_odcompleteness_completeness 99.60
_reflns_odcompleteness_iscentric 1
_reflns_odcompleteness_theta 26.32
_olex2_refinement_description
;
1. Fixed Uiso
 At 1.2 times of:
  All C(H) groups
2.a Aromatic/amide H refined with riding coordinates:
 C6(H6), C7(H7), C8(H8), C9(H9), C10(H10), C12(H12), C13(H13), C15(H15),
 C16(H16), C18(H18), C19(H19), C20(H20), C21(H21), C22(H22), C24(H24), C25(H25),
  C26(H26), C27(H27), C28(H28), C30(H30), C31(H31), C33(H33), C34(H34),
 C36(H36), C37(H37), C38(H38), C39(H39), C40(H40)
;

loop_
_space_group_symop_id
_space_group_symop_operation_xyz
1 'x, y, z'
2 '-x, -y, -z'

loop_
_atom_site_label
_atom_site_type_symbol
_atom_site_fract_x
_atom_site_fract_y
_atom_site_fract_z
_atom_site_U_iso_or_equiv
_atom_site_adp_type
_atom_site_occupancy
_atom_site_calc_flag
_atom_site_refinement_flags_posn
N1 N 1.1557(3) 0.5144(3) 0.1130(2) 0.0521(8) Uani 1 d .
N2 N 0.9841(3) 0.4360(3) 0.2743(2) 0.0553(9) Uani 1 d .
C1 C 1.0258(4) 0.5765(4) 0.1392(3) 0.0494(10) Uani 1 d .
C2 C 0.9365(4) 0.5306(4) 0.2172(3) 0.0498(10) Uani 1 d .
C3 C 1.1148(4) 0.3794(4) 0.2522(3) 0.0511(10) Uani 1 d .
C4 C 1.2001(4) 0.4138(4) 0.1658(3) 0.0491(10) Uani 1 d .
C5 C 0.9883(4) 0.6906(4) 0.0785(3) 0.0515(10) Uani 1 d .
C6 C 1.0477(4) 0.6905(4) -0.0265(3) 0.0564(11) Uani 1 d .
H6 H 1.1120 0.6198 -0.0580 0.068 Uiso 1 calc R
C7 C 1.0130(5) 0.7940(5) -0.0856(3) 0.0709(13) Uani 1 d .
H7 H 1.0529 0.7921 -0.1565 0.085 Uiso 1 calc R
C8 C 0.9198(5) 0.8994(5) -0.0396(5) 0.0856(16) Uani 1 d .
H8 H 0.8953 0.9687 -0.0793 0.103 Uiso 1 calc R
C9 C 0.8626(5) 0.9021(4) 0.0659(4) 0.0780(14) Uani 1 d .
H9 H 0.8009 0.9743 0.0974 0.094 Uiso 1 calc R
C10 C 0.8960(4) 0.7988(4) 0.1252(3) 0.0629(12) Uani 1 d .
H10 H 0.8569 0.8016 0.1963 0.075 Uiso 1 calc R
C11 C 0.7877(4) 0.5776(4) 0.2404(3) 0.0523(10) Uani 1 d .
C12 C 0.7183(4) 0.6129(4) 0.1627(3) 0.0537(10) Uani 1 d .
H12 H 0.7654 0.6131 0.0937 0.064 Uiso 1 calc R
C13 C 0.5802(4) 0.6478(4) 0.1861(3) 0.0579(11) Uani 1 d .
H13 H 0.5361 0.6722 0.1325 0.070 Uiso 1 calc R
C14 C 0.5059(4) 0.6475(4) 0.2868(3) 0.0563(11) Uani 1 d .
C15 C 0.5753(4) 0.6136(4) 0.3649(3) 0.0659(12) Uani 1 d .
H15 H 0.5277 0.6139 0.4337 0.079 Uiso 1 calc R
C16 C 0.7139(4) 0.5792(4) 0.3426(3) 0.0623(12) Uani 1 d .
H16 H 0.7579 0.5570 0.3964 0.075 Uiso 1 calc R
C17 C 0.3579(4) 0.6778(4) 0.3088(3) 0.0696(12) Uani 1 d .
C18 C 0.2832(5) 0.7729(5) 0.2572(4) 0.0911(16) Uani 1 d .
H18 H 0.3281 0.8184 0.2081 0.109 Uiso 1 calc R
C19 C 0.1456(5) 0.8012(6) 0.2766(4) 0.1042(18) Uani 1 d .
H19 H 0.0983 0.8658 0.2423 0.125 Uiso 1 calc R
C20 C 0.0785(6) 0.7307(7) 0.3491(5) 0.1076(19) Uani 1 d .
H20 H -0.0142 0.7479 0.3621 0.129 Uiso 1 calc R
C21 C 0.1486(6) 0.6359(6) 0.4014(5) 0.1013(18) Uani 1 d .
H21 H 0.1036 0.5894 0.4493 0.122 Uiso 1 calc R
C22 C 0.2879(5) 0.6107(5) 0.3814(4) 0.0839(15) Uani 1 d .
H22 H 0.3348 0.5479 0.4173 0.101 Uiso 1 calc R
C23 C 1.3426(4) 0.3456(4) 0.1260(3) 0.0500(10) Uani 1 d .
C24 C 1.3812(4) 0.2179(4) 0.1046(3) 0.0641(12) Uani 1 d .
H24 H 1.3174 0.1728 0.1186 0.077 Uiso 1 calc R
C25 C 1.5140(5) 0.1575(4) 0.0627(3) 0.0714(12) Uani 1 d .
H25 H 1.5391 0.0723 0.0474 0.086 Uiso 1 calc R
C26 C 1.6091(4) 0.2240(5) 0.0437(3) 0.0679(12) Uani 1 d .
H26 H 1.6986 0.1835 0.0164 0.081 Uiso 1 calc R
C27 C 1.5718(4) 0.3484(5) 0.0648(3) 0.0667(12) Uani 1 d .
H27 H 1.6360 0.3931 0.0515 0.080 Uiso 1 calc R
C28 C 1.4399(4) 0.4093(4) 0.1058(3) 0.0590(11) Uani 1 d .
H28 H 1.4161 0.4947 0.1200 0.071 Uiso 1 calc R
C29 C 1.1598(4) 0.2803(4) 0.3243(3) 0.0527(10) Uani 1 d .
C30 C 1.0900(4) 0.1921(4) 0.3555(3) 0.0648(12) Uani 1 d .
H30 H 1.0151 0.1938 0.3302 0.078 Uiso 1 calc R
C31 C 1.1303(4) 0.1013(4) 0.4240(3) 0.0663(12) Uani 1 d .
H31 H 1.0832 0.0413 0.4416 0.080 Uiso 1 calc R
C32 C 1.2382(4) 0.0961(4) 0.4675(3) 0.0549(10) Uani 1 d .
C33 C 1.3069(4) 0.1856(4) 0.4363(3) 0.0612(11) Uani 1 d .
H33 H 1.3804 0.1850 0.4632 0.073 Uiso 1 calc R
C34 C 1.2692(4) 0.2761(4) 0.3661(3) 0.0598(11) Uani 1 d .
H34 H 1.3177 0.3348 0.3468 0.072 Uiso 1 calc R
C35 C 1.2768(4) 0.0011(4) 0.5438(3) 0.0607(11) Uani 1 d .
C36 C 1.2528(5) -0.1154(5) 0.5415(3) 0.0782(14) Uani 1 d .
H36 H 1.2129 -0.1342 0.4906 0.094 Uiso 1 calc R
C37 C 1.2872(5) -0.2038(5) 0.6138(4) 0.0911(16) Uani 1 d .
H37 H 1.2701 -0.2812 0.6113 0.109 Uiso 1 calc R
C38 C 1.3457(5) -0.1780(6) 0.6879(4) 0.0990(19) Uani 1 d .
H38 H 1.3686 -0.2379 0.7363 0.119 Uiso 1 calc R
C39 C 1.3718(5) -0.0630(6) 0.6926(4) 0.0960(17) Uani 1 d .
H39 H 1.4122 -0.0458 0.7439 0.115 Uiso 1 calc R
C40 C 1.3375(5) 0.0262(5) 0.6205(3) 0.0778(14) Uani 1 d .
H40 H 1.3552 0.1033 0.6234 0.093 Uiso 1 calc R

loop_
_atom_site_aniso_label
_atom_site_aniso_U_11
_atom_site_aniso_U_22
_atom_site_aniso_U_33
_atom_site_aniso_U_23
_atom_site_aniso_U_13
_atom_site_aniso_U_12
N1 0.046(2) 0.056(2) 0.054(2) 0.0132(17) -0.0107(16) -0.0141(17)
N2 0.044(2) 0.068(2) 0.056(2) 0.0210(18) -0.0183(16) -0.0142(18)
C1 0.045(2) 0.054(3) 0.052(2) 0.011(2) -0.0173(19) -0.015(2)
C2 0.044(2) 0.057(3) 0.050(2) 0.008(2) -0.0138(19) -0.014(2)
C3 0.048(2) 0.056(3) 0.052(2) 0.016(2) -0.0187(19) -0.014(2)
C4 0.041(2) 0.053(3) 0.054(2) 0.018(2) -0.0145(19) -0.014(2)
C5 0.043(2) 0.055(3) 0.058(3) 0.016(2) -0.016(2) -0.014(2)
C6 0.054(3) 0.061(3) 0.057(3) 0.018(2) -0.019(2) -0.017(2)
C7 0.079(3) 0.083(4) 0.062(3) 0.026(3) -0.029(3) -0.032(3)
C8 0.080(4) 0.077(4) 0.110(4) 0.048(3) -0.039(3) -0.029(3)
C9 0.066(3) 0.061(3) 0.106(4) 0.025(3) -0.025(3) -0.014(2)
C10 0.056(3) 0.066(3) 0.067(3) 0.019(2) -0.012(2) -0.021(2)
C11 0.047(2) 0.056(3) 0.055(3) 0.018(2) -0.015(2) -0.016(2)
C12 0.047(2) 0.068(3) 0.047(2) 0.010(2) -0.0118(19) -0.018(2)
C13 0.049(3) 0.070(3) 0.057(3) 0.008(2) -0.017(2) -0.017(2)
C14 0.043(2) 0.065(3) 0.057(3) 0.008(2) -0.007(2) -0.013(2)
C15 0.048(3) 0.092(3) 0.049(2) 0.011(2) -0.002(2) -0.011(2)
C16 0.059(3) 0.079(3) 0.048(2) 0.015(2) -0.017(2) -0.016(2)
C17 0.059(3) 0.089(4) 0.060(3) 0.000(3) -0.010(2) -0.021(3)
C18 0.058(3) 0.125(5) 0.088(4) 0.011(3) -0.028(3) -0.012(3)
C19 0.066(4) 0.154(6) 0.084(4) 0.005(4) -0.026(3) -0.008(4)
C20 0.067(4) 0.149(6) 0.101(5) -0.034(4) -0.019(3) -0.013(4)
C21 0.066(4) 0.120(5) 0.118(5) -0.010(4) -0.006(3) -0.036(4)
C22 0.066(3) 0.091(4) 0.092(4) 0.003(3) -0.011(3) -0.023(3)
C23 0.049(2) 0.054(3) 0.049(2) 0.018(2) -0.0183(18) -0.013(2)
C24 0.058(3) 0.066(3) 0.072(3) 0.013(2) -0.022(2) -0.016(2)
C25 0.067(3) 0.066(3) 0.075(3) 0.002(2) -0.022(2) -0.002(3)
C26 0.049(3) 0.086(4) 0.065(3) 0.021(3) -0.020(2) -0.007(3)
C27 0.050(3) 0.074(3) 0.077(3) 0.028(3) -0.020(2) -0.018(3)
C28 0.049(3) 0.059(3) 0.067(3) 0.018(2) -0.013(2) -0.014(2)
C29 0.043(2) 0.067(3) 0.047(2) 0.018(2) -0.0128(18) -0.014(2)
C30 0.052(3) 0.085(3) 0.066(3) 0.033(2) -0.023(2) -0.028(2)
C31 0.063(3) 0.078(3) 0.067(3) 0.035(2) -0.023(2) -0.030(2)
C32 0.050(2) 0.061(3) 0.049(2) 0.016(2) -0.0120(19) -0.009(2)
C33 0.055(3) 0.075(3) 0.057(3) 0.011(2) -0.024(2) -0.015(2)
C34 0.060(3) 0.065(3) 0.060(3) 0.019(2) -0.020(2) -0.023(2)
C35 0.054(3) 0.074(3) 0.043(2) 0.013(2) -0.0098(19) -0.001(2)
C36 0.089(4) 0.080(4) 0.063(3) 0.027(3) -0.024(3) -0.017(3)
C37 0.097(4) 0.094(4) 0.074(4) 0.033(3) -0.023(3) -0.014(3)
C38 0.089(4) 0.110(5) 0.076(4) 0.046(4) -0.017(3) 0.003(4)
C39 0.080(4) 0.137(5) 0.059(3) 0.026(3) -0.026(3) -0.003(4)
C40 0.077(3) 0.099(4) 0.055(3) 0.017(3) -0.022(2) -0.015(3)

loop_
_atom_type_symbol
_atom_type_description
_atom_type_scat_dispersion_real
_atom_type_scat_dispersion_imag
_atom_type_scat_source
C C 0.0033 0.0016 'International Tables Vol C Tables 4.2.6.8 and 6.1.1.4'
H H 0.0000 0.0000 'International Tables Vol C Tables 4.2.6.8 and 6.1.1.4'
N N 0.0061 0.0033 'International Tables Vol C Tables 4.2.6.8 and 6.1.1.4'

loop_
_geom_angle_atom_site_label_1
_geom_angle_atom_site_label_2
_geom_angle_atom_site_label_3
_geom_angle
C4 N1 C1 119.2(3)
C2 N2 C3 119.7(3)
N1 C1 C2 119.9(3)
N1 C1 C5 114.7(3)
C2 C1 C5 125.3(3)
N2 C2 C1 119.7(3)
N2 C2 C11 115.3(3)
C1 C2 C11 125.0(3)
N2 C3 C4 120.3(3)
N2 C3 C29 115.8(3)
C4 C3 C29 123.9(3)
N1 C4 C3 120.3(3)
N1 C4 C23 115.3(3)
C3 C4 C23 124.4(3)
C6 C5 C1 119.6(4)
C6 C5 C10 118.7(4)
C10 C5 C1 121.7(4)
C5 C6 H6 119.5
C5 C6 C7 121.0(4)
C7 C6 H6 119.5
C6 C7 H7 120.0
C8 C7 C6 120.0(4)
C8 C7 H7 120.0
C7 C8 H8 120.2
C7 C8 C9 119.7(4)
C9 C8 H8 120.2
C8 C9 H9 119.7
C8 C9 C10 120.7(5)
C10 C9 H9 119.7
C5 C10 H10 120.1
C9 C10 C5 119.9(4)
C9 C10 H10 120.1
C12 C11 C2 122.4(3)
C12 C11 C16 117.9(3)
C16 C11 C2 119.6(3)
C11 C12 H12 119.5
C13 C12 C11 120.9(4)
C13 C12 H12 119.5
C12 C13 H13 119.1
C14 C13 C12 121.7(4)
C14 C13 H13 119.1
C13 C14 C15 117.4(3)
C13 C14 C17 120.5(4)
C15 C14 C17 122.1(4)
C14 C15 H15 119.3
C16 C15 C14 121.5(4)
C16 C15 H15 119.3
C11 C16 H16 119.7
C15 C16 C11 120.6(4)
C15 C16 H16 119.7
C18 C17 C14 122.0(4)
C22 C17 C14 120.6(4)
C22 C17 C18 117.5(4)
C17 C18 H18 118.8
C19 C18 C17 122.3(5)
C19 C18 H18 118.8
C18 C19 H19 120.7
C18 C19 C20 118.7(5)
C20 C19 H19 120.7
C19 C20 H20 119.6
C21 C20 C19 120.7(5)
C21 C20 H20 119.6
C20 C21 H21 120.4
C20 C21 C22 119.3(5)
C22 C21 H21 120.4
C17 C22 C21 121.4(5)
C17 C22 H22 119.3
C21 C22 H22 119.3
C24 C23 C4 121.5(3)
C28 C23 C4 120.2(4)
C28 C23 C24 118.3(4)
C23 C24 H24 119.8
C25 C24 C23 120.4(4)
C25 C24 H24 119.8
C24 C25 H25 120.1
C26 C25 C24 119.9(4)
C26 C25 H25 120.1
C25 C26 H26 120.1
C27 C26 C25 119.8(4)
C27 C26 H26 120.1
C26 C27 H27 119.7
C26 C27 C28 120.6(4)
C28 C27 H27 119.7
C23 C28 H28 119.5
C27 C28 C23 121.0(4)
C27 C28 H28 119.5
C30 C29 C3 120.6(3)
C30 C29 C34 117.8(3)
C34 C29 C3 121.6(3)
C29 C30 H30 119.7
C31 C30 C29 120.7(4)
C31 C30 H30 119.7
C30 C31 H31 118.7
C30 C31 C32 122.5(4)
C32 C31 H31 118.7
C31 C32 C35 121.8(4)
C33 C32 C31 116.3(3)
C33 C32 C35 121.8(4)
C32 C33 H33 119.1
C32 C33 C34 121.8(4)
C34 C33 H33 119.1
C29 C34 H34 119.6
C33 C34 C29 120.9(3)
C33 C34 H34 119.6
C36 C35 C32 121.0(4)
C36 C35 C40 118.1(4)
C40 C35 C32 120.8(4)
C35 C36 H36 119.5
C37 C36 C35 121.1(5)
C37 C36 H36 119.5
C36 C37 H37 119.9
C38 C37 C36 120.1(5)
C38 C37 H37 119.9
C37 C38 H38 119.7
C37 C38 C39 120.6(5)
C39 C38 H38 119.7
C38 C39 H39 120.2
C38 C39 C40 119.7(5)
C40 C39 H39 120.2
C35 C40 H40 119.8
C39 C40 C35 120.4(5)
C39 C40 H40 119.8

loop_
_geom_bond_atom_site_label_1
_geom_bond_atom_site_label_2
_geom_bond_distance
N1 C1 1.341(5)
N1 C4 1.333(4)
N2 C2 1.330(4)
N2 C3 1.335(5)
C1 C2 1.410(5)
C1 C5 1.489(5)
C2 C11 1.492(5)
C3 C4 1.393(5)
C3 C29 1.484(5)
C4 C23 1.484(5)
C5 C6 1.380(5)
C5 C10 1.392(6)
C6 H6 0.9300
C6 C7 1.382(5)
C7 H7 0.9300
C7 C8 1.370(7)
C8 H8 0.9300
C8 C9 1.379(7)
C9 H9 0.9300
C9 C10 1.381(5)
C10 H10 0.9300
C11 C12 1.385(5)
C11 C16 1.390(5)
C12 H12 0.9300
C12 C13 1.381(5)
C13 H13 0.9300
C13 C14 1.378(5)
C14 C15 1.386(5)
C14 C17 1.482(6)
C15 H15 0.9300
C15 C16 1.386(5)
C16 H16 0.9300
C17 C18 1.403(6)
C17 C22 1.395(5)
C18 H18 0.9300
C18 C19 1.378(6)
C19 H19 0.9300
C19 C20 1.403(7)
C20 H20 0.9300
C20 C21 1.384(8)
C21 H21 0.9300
C21 C22 1.397(6)
C22 H22 0.9300
C23 C24 1.389(5)
C23 C28 1.377(5)
C24 H24 0.9300
C24 C25 1.385(6)
C25 H25 0.9300
C25 C26 1.381(5)
C26 H26 0.9300
C26 C27 1.354(6)
C27 H27 0.9300
C27 C28 1.375(5)
C28 H28 0.9300
C29 C30 1.380(5)
C29 C34 1.389(5)
C30 H30 0.9300
C30 C31 1.379(5)
C31 H31 0.9300
C31 C32 1.386(5)
C32 C33 1.385(5)
C32 C35 1.478(5)
C33 H33 0.9300
C33 C34 1.386(5)
C34 H34 0.9300
C35 C36 1.388(6)
C35 C40 1.391(6)
C36 H36 0.9300
C36 C37 1.383(6)
C37 H37 0.9300
C37 C38 1.349(7)
C38 H38 0.9300
C38 C39 1.386(7)
C39 H39 0.9300
C39 C40 1.387(6)
C40 H40 0.9300

loop_
_geom_torsion_atom_site_label_1
_geom_torsion_atom_site_label_2
_geom_torsion_atom_site_label_3
_geom_torsion_atom_site_label_4
_geom_torsion
N1 C1 C2 N2 9.1(5)
N1 C1 C2 C11 -168.8(4)
N1 C1 C5 C6 37.7(5)
N1 C1 C5 C10 -141.1(4)
N1 C4 C23 C24 -128.4(4)
N1 C4 C23 C28 49.3(5)
N2 C2 C11 C12 -140.0(4)
N2 C2 C11 C16 35.8(5)
N2 C3 C4 N1 9.4(6)
N2 C3 C4 C23 -171.1(4)
N2 C3 C29 C30 45.5(5)
N2 C3 C29 C34 -131.7(4)
C1 N1 C4 C3 -5.0(5)
C1 N1 C4 C23 175.4(3)
C1 C2 C11 C12 38.0(6)
C1 C2 C11 C16 -146.2(4)
C1 C5 C6 C7 178.6(3)
C1 C5 C10 C9 -179.2(3)
C2 N2 C3 C4 -4.1(6)
C2 N2 C3 C29 176.1(3)
C2 C1 C5 C6 -140.9(4)
C2 C1 C5 C10 40.3(6)
C2 C11 C12 C13 175.5(4)
C2 C11 C16 C15 -175.1(4)
C3 N2 C2 C1 -4.8(5)
C3 N2 C2 C11 173.3(3)
C3 C4 C23 C24 52.0(5)
C3 C4 C23 C28 -130.3(4)
C3 C29 C30 C31 -178.8(4)
C3 C29 C34 C33 177.6(4)
C4 N1 C1 C2 -4.0(5)
C4 N1 C1 C5 177.4(3)
C4 C3 C29 C30 -134.3(4)
C4 C3 C29 C34 48.6(6)
C4 C23 C24 C25 176.8(4)
C4 C23 C28 C27 -177.3(3)
C5 C1 C2 N2 -172.4(4)
C5 C1 C2 C11 9.7(6)
C5 C6 C7 C8 1.0(6)
C6 C5 C10 C9 1.9(6)
C6 C7 C8 C9 1.0(7)
C7 C8 C9 C10 -1.4(7)
C8 C9 C10 C5 0.0(6)
C10 C5 C6 C7 -2.5(5)
C11 C12 C13 C14 -0.9(6)
C12 C11 C16 C15 0.8(6)
C12 C13 C14 C15 1.6(6)
C12 C13 C14 C17 -176.2(4)
C13 C14 C15 C16 -1.1(6)
C13 C14 C17 C18 -39.7(6)
C13 C14 C17 C22 139.5(4)
C14 C15 C16 C11 -0.1(7)
C14 C17 C18 C19 179.6(5)
C14 C17 C22 C21 -178.4(5)
C15 C14 C17 C18 142.6(5)
C15 C14 C17 C22 -38.2(6)
C16 C11 C12 C13 -0.4(6)
C17 C14 C15 C16 176.6(4)
C17 C18 C19 C20 -1.3(8)
C18 C17 C22 C21 0.8(7)
C18 C19 C20 C21 1.0(9)
C19 C20 C21 C22 0.1(9)
C20 C21 C22 C17 -1.0(8)
C22 C17 C18 C19 0.4(8)
C23 C24 C25 C26 1.1(6)
C24 C23 C28 C27 0.4(6)
C24 C25 C26 C27 -0.9(6)
C25 C26 C27 C28 0.4(6)
C26 C27 C28 C23 -0.2(6)
C28 C23 C24 C25 -0.9(6)
C29 C3 C4 N1 -170.9(4)
C29 C3 C4 C23 8.6(6)
C29 C30 C31 C32 2.3(7)
C30 C29 C34 C33 0.4(6)
C30 C31 C32 C33 -1.7(7)
C30 C31 C32 C35 177.6(4)
C31 C32 C33 C34 0.5(6)
C31 C32 C35 C36 29.5(6)
C31 C32 C35 C40 -150.1(4)
C32 C33 C34 C29 0.1(7)
C32 C35 C36 C37 -179.1(4)
C32 C35 C40 C39 179.2(4)
C33 C32 C35 C36 -151.2(4)
C33 C32 C35 C40 29.2(6)
C34 C29 C30 C31 -1.5(6)
C35 C32 C33 C34 -178.8(4)
C35 C36 C37 C38 -0.3(8)
C36 C35 C40 C39 -0.4(7)
C36 C37 C38 C39 0.0(8)
C37 C38 C39 C40 0.0(8)
C38 C39 C40 C35 0.2(8)
C40 C35 C36 C37 0.5(7)
